data_7706582
loop_
_publ_author_name
'Schlachter, Adrien'
'Juvenal, Frank'
'Kinghat Tangou, Rodolphe'
'Khatyr, Abderrahim'
'Guyon, Fabrice'
'Karsenti, Paul-Ludovic'
'Strohmann, Carsten'
'Kubicki, Marek M.'
'Rousselin, Yoann'
'Harvey, Pierre D.'
'Knorr, Michael'

_publ_section_title
;
 2-Azabutadiene complexes of rhenium(I): <i>S</i>,<i>N</i>-chelated
 species with photophysical properties heavily governed by the ligand
 hidden traits.
;
_journal_issue 8
_journal_name_full 'Dalton transactions (Cambridge, England : 2003)'
_journal_page_first 2945
_journal_page_last 2963
_journal_paper_doi 10.1039/d0dt04183a
_journal_volume 50
_journal_year 2021
_chemical_formula_moiety '2(C31 H21 F3 N O6 Re S3), 3(C H2 Cl2) '
_chemical_formula_sum 'C65 H48 Cl6 F6 N2 O12 Re2 S6'
_chemical_formula_weight 1940.51
_space_group_IT_number 14
_space_group_name_Hall '-P 2ybc'
_space_group_name_H-M_alt 'P 1 21/c 1'
_symmetry_cell_setting monoclinic
_symmetry_space_group_name_Hall '-P 2ybc'
_symmetry_space_group_name_H-M 'P 1 21/c 1'
_atom_sites_solution_hydrogens geom
_atom_sites_solution_primary direct
_atom_sites_solution_secondary difmap
_audit_creation_method SHELXL-97
_audit_update_record
;
2020-06-05 deposited with the CCDC.	2021-02-01 downloaded from the CCDC.
;
_cell_angle_alpha 90.00
_cell_angle_beta 110.2660(10)
_cell_angle_gamma 90.00
_cell_formula_units_Z 2
_cell_length_a 11.9898(3)
_cell_length_b 14.9435(4)
_cell_length_c 22.7467(5)
_cell_measurement_reflns_used 8255
_cell_measurement_temperature 115(2)
_cell_measurement_theta_max 27.485
_cell_measurement_theta_min 0.998
_cell_volume 3823.22(17)
_computing_cell_refinement 'HKL Scalepack (Otwinowski & Minor 1997)'
_computing_data_collection 'Collect (Bruker AXS BV, 1997-2004)'
_computing_data_reduction 'HKL Denzo and Scalepack (Otwinowski & Minor 1997)'
_computing_molecular_graphics 'ORTEP3 (Farrugia,1997)'
_computing_publication_material 'WinGX publication routines (Farrugia, 1999)'
_computing_structure_refinement 'SHELXL-97 (Sheldrick, 1997)'
_computing_structure_solution 'SIR92 (Altomare et al., 1993)'
_diffrn_ambient_temperature 115(2)
_diffrn_measured_fraction_theta_full 0.997
_diffrn_measured_fraction_theta_max 0.997
_diffrn_measurement_device_type 'Nonius Kappa APEX-II'
_diffrn_measurement_method CCD
_diffrn_radiation_monochromator graphite
_diffrn_radiation_source 'fine-focus sealed tube'
_diffrn_radiation_type MoK\a
_diffrn_radiation_wavelength 0.71073
_diffrn_reflns_av_R_equivalents 0.0750
_diffrn_reflns_av_sigmaI/netI 0.0676
_diffrn_reflns_limit_h_max 15
_diffrn_reflns_limit_h_min -13
_diffrn_reflns_limit_k_max 19
_diffrn_reflns_limit_k_min -19
_diffrn_reflns_limit_l_max 27
_diffrn_reflns_limit_l_min -29
_diffrn_reflns_number 27486
_diffrn_reflns_theta_full 27.48
_diffrn_reflns_theta_max 27.48
_diffrn_reflns_theta_min 1.91
_exptl_absorpt_coefficient_mu 3.608
_exptl_absorpt_correction_T_max 0.6627
_exptl_absorpt_correction_T_min 0.5648
_exptl_absorpt_correction_type multi-scan
_exptl_absorpt_process_details 'Blessing, R. (1995) Acta Crystallogr., A51, 33-38'
_exptl_crystal_colour red
_exptl_crystal_density_diffrn 1.686
_exptl_crystal_density_method 'not measured'
_exptl_crystal_description Prism
_exptl_crystal_F_000 1900
_exptl_crystal_size_max 0.15
_exptl_crystal_size_mid 0.15
_exptl_crystal_size_min 0.10
_refine_diff_density_max 1.976
_refine_diff_density_min -0.877
_refine_diff_density_rms 0.191
_refine_ls_extinction_method none
_refine_ls_goodness_of_fit_ref 1.071
_refine_ls_hydrogen_treatment noref
_refine_ls_matrix_type full
_refine_ls_number_constraints 0
_refine_ls_number_parameters 473
_refine_ls_number_reflns 8745
_refine_ls_number_restraints 0
_refine_ls_restrained_S_all 1.071
_refine_ls_R_factor_all 0.0730
_refine_ls_R_factor_gt 0.0533
_refine_ls_shift/su_max 0.006
_refine_ls_shift/su_mean 0.000
_refine_ls_structure_factor_coef Fsqd
_refine_ls_weighting_details 'calc w=1/[\s^2^(Fo^2^)+(0.0256P)^2^+42.0036P] where P=(Fo^2^+2Fc^2^)/3'
_refine_ls_weighting_scheme calc
_refine_ls_wR_factor_gt 0.1124
_refine_ls_wR_factor_ref 0.1230
_reflns_number_gt 6931
_reflns_number_total 8745
_reflns_threshold_expression >2sigma(I)
_cod_data_source_file d0dt04183a2.cif
_cod_data_source_block 09mk07
_cod_depositor_comments 'Adding full bibliography for 7706579--7706589.cif.'
_cod_original_cell_volume 3823.22(16)
_cod_original_sg_symbol_H-M 'P 21/c'
_cod_database_code 7706582

loop_
_symmetry_equiv_pos_as_xyz
'x, y, z'
'-x, y+1/2, -z+1/2'
'-x, -y, -z'
'x, -y-1/2, z-1/2'

loop_
_atom_site_label
_atom_site_type_symbol
_atom_site_fract_x
_atom_site_fract_y
_atom_site_fract_z
_atom_site_U_iso_or_equiv
_atom_site_adp_type
_atom_site_occupancy
_atom_site_symmetry_multiplicity
_atom_site_calc_flag
_atom_site_refinement_flags
_atom_site_disorder_assembly
_atom_site_disorder_group
C1 C 0.7377(6) 0.3850(4) 0.6430(3) 0.0196(13) Uani 1 1 d . . .
C2 C 0.6756(7) 0.4261(5) 0.5856(3) 0.0241(15) Uani 1 1 d . . .
H2 H 0.6874 0.4879 0.5798 0.029 Uiso 1 1 calc R . .
C3 C 0.5979(7) 0.3773(6) 0.5376(3) 0.0308(16) Uani 1 1 d . . .
H3 H 0.5542 0.4059 0.4992 0.037 Uiso 1 1 calc R . .
C4 C 0.5829(8) 0.2854(6) 0.5452(4) 0.038(2) Uani 1 1 d . . .
H4 H 0.5318 0.2515 0.5112 0.046 Uiso 1 1 calc R . .
C5 C 0.6419(8) 0.2443(6) 0.6015(4) 0.038(2) Uani 1 1 d . . .
H5 H 0.6288 0.1826 0.6069 0.045 Uiso 1 1 calc R . .
C6 C 0.7213(7) 0.2933(5) 0.6509(4) 0.0286(17) Uani 1 1 d . . .
H6 H 0.7638 0.2647 0.6895 0.034 Uiso 1 1 calc R . .
C7 C 0.7979(7) 0.4184(4) 0.7583(3) 0.0206(14) Uani 1 1 d . . .
C8 C 0.6846(7) 0.4114(4) 0.7625(4) 0.0264(16) Uani 1 1 d . . .
H8 H 0.6156 0.4195 0.7264 0.032 Uiso 1 1 calc R . .
C9 C 0.6747(9) 0.3924(5) 0.8204(4) 0.039(2) Uani 1 1 d . . .
H9 H 0.5981 0.3881 0.8237 0.047 Uiso 1 1 calc R . .
C10 C 0.7728(9) 0.3798(6) 0.8722(4) 0.041(2) Uani 1 1 d . . .
H10 H 0.7638 0.3681 0.9114 0.049 Uiso 1 1 calc R . .
C11 C 0.8869(9) 0.3840(5) 0.8685(3) 0.038(2) Uani 1 1 d . . .
H11 H 0.9549 0.3729 0.9046 0.045 Uiso 1 1 calc R . .
C12 C 0.8999(7) 0.4045(5) 0.8114(3) 0.0255(16) Uani 1 1 d . . .
H12 H 0.9768 0.4090 0.8085 0.031 Uiso 1 1 calc R . .
C13 C 1.2095(6) 0.6084(5) 0.7272(4) 0.0253(15) Uani 1 1 d . . .
C14 C 1.2387(7) 0.5299(5) 0.7619(4) 0.0303(17) Uani 1 1 d . . .
H14 H 1.1785 0.4897 0.7636 0.036 Uiso 1 1 calc R . .
C15 C 1.3579(8) 0.5114(6) 0.7941(4) 0.044(2) Uani 1 1 d . . .
H15 H 1.3785 0.4584 0.8185 0.053 Uiso 1 1 calc R . .
C16 C 1.4466(8) 0.5675(6) 0.7916(5) 0.048(2) Uani 1 1 d . . .
H16 H 1.5275 0.5539 0.8145 0.057 Uiso 1 1 calc R . .
C17 C 1.4174(8) 0.6432(6) 0.7558(5) 0.045(2) Uani 1 1 d . . .
H17 H 1.4788 0.6814 0.7531 0.053 Uiso 1 1 calc R . .
C18 C 1.3005(7) 0.6652(5) 0.7235(4) 0.0307(17) Uani 1 1 d . . .
H18 H 1.2816 0.7183 0.6990 0.037 Uiso 1 1 calc R . .
C19 C 1.0549(7) 0.6303(5) 0.5382(3) 0.0249(15) Uani 1 1 d . . .
C20 C 0.9473(7) 0.6769(6) 0.5242(3) 0.0322(18) Uani 1 1 d . . .
H20 H 0.8881 0.6562 0.5400 0.039 Uiso 1 1 calc R . .
C21 C 0.9274(8) 0.7533(5) 0.4872(3) 0.0346(18) Uani 1 1 d . . .
H21 H 0.8553 0.7857 0.4784 0.042 Uiso 1 1 calc R . .
C22 C 1.0131(9) 0.7824(6) 0.4631(4) 0.040(2) Uani 1 1 d . . .
H22 H 0.9993 0.8343 0.4374 0.048 Uiso 1 1 calc R . .
C23 C 1.1184(8) 0.7354(6) 0.4768(4) 0.040(2) Uani 1 1 d . . .
H23 H 1.1765 0.7552 0.4600 0.048 Uiso 1 1 calc R . .
C24 C 1.1408(8) 0.6598(5) 0.5146(4) 0.0325(18) Uani 1 1 d . . .
H24 H 1.2140 0.6286 0.5241 0.039 Uiso 1 1 calc R . .
C25 C 1.0118(7) 0.5482(4) 0.6355(3) 0.0212(14) Uani 1 1 d . . .
C26 C 0.9304(6) 0.4918(4) 0.6424(3) 0.0193(13) Uani 1 1 d . . .
H26 H 0.8975 0.4472 0.6115 0.023 Uiso 1 1 calc R . .
C27 C 0.8124(6) 0.4363(4) 0.6975(3) 0.0160(13) Uani 1 1 d . . .
C28 C 0.8138(7) 0.6154(4) 0.7892(3) 0.0236(15) Uani 1 1 d . . .
C29 C 1.0469(7) 0.5894(5) 0.8238(3) 0.0259(15) Uani 1 1 d . . .
C30 C 0.9520(6) 0.7469(4) 0.7780(3) 0.0190(13) Uani 1 1 d . . .
C31 C 0.6059(7) 0.7419(5) 0.6422(3) 0.0291(16) Uani 1 1 d . . .
C32 C 0.6601(9) 0.8816(6) 0.9051(4) 0.045(2) Uani 1 1 d . . .
H32A H 0.7401 0.8877 0.9374 0.054 Uiso 1 1 calc R A 1
H32B H 0.6115 0.8424 0.9218 0.054 Uiso 1 1 calc R A 1
Cl1A Cl 0.5920(10) 0.9882(6) 0.8856(4) 0.0333(18) Uani 0.57 1 d P B 1
Cl2A Cl 0.6713(11) 0.8353(7) 0.8358(6) 0.076(3) Uani 0.57 1 d P B 1
Cl1B Cl 0.5997(18) 0.9851(13) 0.8929(9) 0.093(6) Uani 0.43 1 d P B 2
Cl2B Cl 0.6312(15) 0.8104(9) 0.8454(8) 0.087(4) Uani 0.43 1 d P B 2
C33 C 0.6856(15) 0.5452(10) 1.0140(7) 0.030(3) Uiso 0.50 1 d P C 1
H33A H 0.6458 0.5757 1.0400 0.036 Uiso 0.50 1 calc PR C 1
H33B H 0.7725 0.5464 1.0370 0.036 Uiso 0.50 1 calc PR C 1
Cl3 Cl 0.6364(4) 0.4335(3) 1.0006(2) 0.0432(10) Uani 0.50 1 d P C 1
Cl4 Cl 0.6531(5) 0.6008(3) 0.94266(19) 0.0473(12) Uani 0.50 1 d P C 1
F1 F 0.6302(5) 0.7545(4) 0.7029(2) 0.0451(13) Uani 1 1 d . . .
F2 F 0.5451(5) 0.6674(4) 0.6253(3) 0.0499(14) Uani 1 1 d . . .
F3 F 0.5348(4) 0.8098(4) 0.6124(2) 0.0447(13) Uani 1 1 d . . .
N1 N 0.8919(5) 0.4969(3) 0.6948(3) 0.0179(11) Uani 1 1 d . . .
O1 O 0.6986(5) 0.7316(4) 0.5561(2) 0.0406(15) Uani 1 1 d . . .
O2 O 0.8007(6) 0.8220(4) 0.6491(3) 0.0423(15) Uani 1 1 d . . .
O3 O 0.7987(5) 0.6588(3) 0.6547(2) 0.0257(11) Uani 1 1 d . . .
O4 O 0.9679(5) 0.8181(3) 0.7972(3) 0.0348(13) Uani 1 1 d . . .
O5 O 0.7479(5) 0.6126(3) 0.8158(3) 0.0324(13) Uani 1 1 d . . .
O6 O 1.1169(6) 0.5686(4) 0.8707(2) 0.0408(15) Uani 1 1 d . . .
Re1 Re 0.92851(2) 0.625890(17) 0.747421(12) 0.01700(8) Uani 1 1 d . . .
S1 S 0.74071(17) 0.74118(12) 0.62281(9) 0.0252(4) Uani 1 1 d . . .
S2 S 1.08034(19) 0.52824(12) 0.58023(9) 0.0285(4) Uani 1 1 d . . .
S3 S 1.06133(16) 0.64161(10) 0.68618(8) 0.0205(3) Uani 1 1 d . . .

loop_
_atom_site_aniso_label
_atom_site_aniso_U_11
_atom_site_aniso_U_22
_atom_site_aniso_U_33
_atom_site_aniso_U_23
_atom_site_aniso_U_13
_atom_site_aniso_U_12
C1 0.020(3) 0.020(3) 0.019(3) -0.001(3) 0.007(3) -0.004(3)
C2 0.026(4) 0.027(4) 0.021(3) 0.006(3) 0.010(3) -0.001(3)
C3 0.026(4) 0.045(4) 0.018(3) -0.001(3) 0.002(3) -0.002(4)
C4 0.037(5) 0.048(5) 0.028(4) -0.019(4) 0.010(4) -0.019(4)
C5 0.044(5) 0.033(4) 0.037(4) -0.008(4) 0.015(4) -0.021(4)
C6 0.033(4) 0.025(4) 0.027(4) 0.003(3) 0.008(3) -0.009(3)
C7 0.032(4) 0.014(3) 0.020(3) -0.002(2) 0.014(3) 0.000(3)
C8 0.032(4) 0.014(3) 0.036(4) 0.003(3) 0.015(3) 0.002(3)
C9 0.060(6) 0.025(4) 0.048(5) 0.004(4) 0.039(5) 0.004(4)
C10 0.073(7) 0.034(4) 0.030(4) 0.008(4) 0.036(5) 0.007(5)
C11 0.064(6) 0.029(4) 0.018(3) 0.004(3) 0.010(4) 0.001(4)
C12 0.034(4) 0.019(3) 0.022(3) 0.002(3) 0.007(3) 0.003(3)
C13 0.019(4) 0.024(4) 0.037(4) -0.012(3) 0.014(3) -0.001(3)
C14 0.018(4) 0.021(3) 0.049(5) -0.005(3) 0.009(4) 0.002(3)
C15 0.038(5) 0.037(5) 0.051(5) -0.001(4) 0.009(4) 0.012(4)
C16 0.018(4) 0.046(5) 0.080(7) -0.018(5) 0.017(4) -0.002(4)
C17 0.026(5) 0.050(6) 0.067(6) -0.020(5) 0.027(4) -0.009(4)
C18 0.035(5) 0.024(4) 0.040(4) -0.005(3) 0.022(4) -0.012(3)
C19 0.027(4) 0.028(4) 0.018(3) -0.005(3) 0.007(3) -0.006(3)
C20 0.030(4) 0.044(5) 0.026(4) -0.004(3) 0.014(3) -0.013(4)
C21 0.040(5) 0.035(4) 0.025(4) 0.001(3) 0.006(4) 0.001(4)
C22 0.059(6) 0.039(5) 0.023(4) 0.004(3) 0.016(4) -0.009(4)
C23 0.044(5) 0.045(5) 0.040(5) 0.001(4) 0.025(4) -0.017(4)
C24 0.039(5) 0.037(4) 0.029(4) 0.001(3) 0.023(4) -0.010(4)
C25 0.027(4) 0.016(3) 0.024(3) 0.000(3) 0.014(3) 0.001(3)
C26 0.020(4) 0.019(3) 0.018(3) -0.001(3) 0.004(3) 0.000(3)
C27 0.014(3) 0.016(3) 0.017(3) 0.002(2) 0.004(3) 0.005(2)
C28 0.029(4) 0.017(3) 0.027(3) -0.001(3) 0.011(3) -0.001(3)
C29 0.026(4) 0.029(4) 0.023(4) -0.006(3) 0.008(3) -0.002(3)
C30 0.014(3) 0.017(3) 0.026(3) -0.006(3) 0.006(3) -0.005(3)
C31 0.030(4) 0.030(4) 0.026(4) 0.002(3) 0.009(3) 0.005(3)
C32 0.044(6) 0.039(5) 0.051(5) 0.010(4) 0.016(4) 0.005(4)
Cl1A 0.030(4) 0.026(3) 0.038(2) -0.001(2) 0.005(2) 0.002(3)
Cl2A 0.100(8) 0.068(6) 0.064(4) -0.027(4) 0.033(5) 0.010(4)
Cl1B 0.057(10) 0.069(10) 0.173(15) -0.043(9) 0.065(10) -0.016(7)
Cl2B 0.094(11) 0.053(7) 0.096(10) -0.036(6) 0.009(7) 0.010(6)
Cl3 0.047(3) 0.029(2) 0.055(3) -0.0035(18) 0.019(2) -0.0045(18)
Cl4 0.062(3) 0.042(2) 0.028(2) 0.0039(17) 0.004(2) -0.012(2)
F1 0.048(3) 0.064(3) 0.028(2) 0.002(2) 0.020(2) 0.016(3)
F2 0.034(3) 0.053(3) 0.068(4) -0.010(3) 0.024(3) -0.016(3)
F3 0.026(3) 0.063(3) 0.044(3) 0.001(2) 0.010(2) 0.022(2)
N1 0.020(3) 0.014(3) 0.021(3) 0.000(2) 0.009(2) 0.001(2)
O1 0.039(4) 0.061(4) 0.023(3) 0.013(3) 0.014(3) 0.014(3)
O2 0.039(4) 0.021(3) 0.060(4) 0.012(3) 0.010(3) -0.004(3)
O3 0.029(3) 0.021(2) 0.023(2) 0.001(2) 0.004(2) 0.006(2)
O4 0.044(4) 0.024(3) 0.041(3) -0.013(2) 0.022(3) -0.008(2)
O5 0.043(3) 0.024(3) 0.041(3) -0.004(2) 0.029(3) 0.000(2)
O6 0.045(4) 0.049(4) 0.021(3) 0.002(3) 0.002(3) 0.006(3)
Re1 0.01907(14) 0.01490(12) 0.01767(13) -0.00156(10) 0.00716(10) 0.00107(11)
S1 0.0240(10) 0.0244(9) 0.0274(9) 0.0060(7) 0.0094(8) 0.0046(7)
S2 0.0386(11) 0.0229(9) 0.0342(10) -0.0050(7) 0.0257(9) -0.0016(8)
S3 0.0248(9) 0.0149(8) 0.0244(8) -0.0024(6) 0.0118(7) -0.0012(6)

loop_
_atom_type_symbol
_atom_type_description
_atom_type_scat_dispersion_real
_atom_type_scat_dispersion_imag
_atom_type_scat_source
C C 0.0033 0.0016 'International Tables Vol C Tables 4.2.6.8 and 6.1.1.4'
H H 0.0000 0.0000 'International Tables Vol C Tables 4.2.6.8 and 6.1.1.4'
Cl Cl 0.1484 0.1585 'International Tables Vol C Tables 4.2.6.8 and 6.1.1.4'
F F 0.0171 0.0103 'International Tables Vol C Tables 4.2.6.8 and 6.1.1.4'
N N 0.0061 0.0033 'International Tables Vol C Tables 4.2.6.8 and 6.1.1.4'
O O 0.0106 0.0060 'International Tables Vol C Tables 4.2.6.8 and 6.1.1.4'
Re Re -1.0185 7.2310 'International Tables Vol C Tables 4.2.6.8 and 6.1.1.4'
S S 0.1246 0.1234 'International Tables Vol C Tables 4.2.6.8 and 6.1.1.4'

loop_
_geom_angle_atom_site_label_1
_geom_angle_atom_site_label_2
_geom_angle_atom_site_label_3
_geom_angle
_geom_angle_site_symmetry_1
_geom_angle_site_symmetry_3
_geom_angle_publ_flag
C2 C1 C6 119.6(6) . . ?
C2 C1 C27 121.9(6) . . ?
C6 C1 C27 118.2(6) . . ?
C3 C2 C1 120.2(7) . . ?
C3 C2 H2 119.9 . . ?
C1 C2 H2 119.9 . . ?
C2 C3 C4 120.2(7) . . ?
C2 C3 H3 119.9 . . ?
C4 C3 H3 119.9 . . ?
C5 C4 C3 120.3(7) . . ?
C5 C4 H4 119.8 . . ?
C3 C4 H4 119.8 . . ?
C4 C5 C6 120.0(7) . . ?
C4 C5 H5 120.0 . . ?
C6 C5 H5 120.0 . . ?
C5 C6 C1 119.6(7) . . ?
C5 C6 H6 120.2 . . ?
C1 C6 H6 120.2 . . ?
C8 C7 C12 120.6(6) . . ?
C8 C7 C27 120.6(6) . . ?
C12 C7 C27 118.8(6) . . ?
C9 C8 C7 118.8(8) . . ?
C9 C8 H8 120.6 . . ?
C7 C8 H8 120.6 . . ?
C10 C9 C8 121.2(8) . . ?
C10 C9 H9 119.4 . . ?
C8 C9 H9 119.4 . . ?
C9 C10 C11 120.7(7) . . ?
C9 C10 H10 119.6 . . ?
C11 C10 H10 119.6 . . ?
C12 C11 C10 119.5(8) . . ?
C12 C11 H11 120.2 . . ?
C10 C11 H11 120.2 . . ?
C11 C12 C7 119.2(8) . . ?
C11 C12 H12 120.4 . . ?
C7 C12 H12 120.4 . . ?
C14 C13 C18 119.7(7) . . ?
C14 C13 S3 123.2(6) . . ?
C18 C13 S3 117.2(6) . . ?
C15 C14 C13 118.6(8) . . ?
C15 C14 H14 120.7 . . ?
C13 C14 H14 120.7 . . ?
C16 C15 C14 121.9(9) . . ?
C16 C15 H15 119.0 . . ?
C14 C15 H15 119.0 . . ?
C17 C16 C15 119.2(9) . . ?
C17 C16 H16 120.4 . . ?
C15 C16 H16 120.4 . . ?
C16 C17 C18 121.2(8) . . ?
C16 C17 H17 119.4 . . ?
C18 C17 H17 119.4 . . ?
C17 C18 C13 119.4(8) . . ?
C17 C18 H18 120.3 . . ?
C13 C18 H18 120.3 . . ?
C24 C19 C20 120.1(7) . . ?
C24 C19 S2 118.1(6) . . ?
C20 C19 S2 121.6(6) . . ?
C21 C20 C19 119.8(7) . . ?
C21 C20 H20 120.1 . . ?
C19 C20 H20 120.1 . . ?
C20 C21 C22 120.0(8) . . ?
C20 C21 H21 120.0 . . ?
C22 C21 H21 120.0 . . ?
C23 C22 C21 119.6(8) . . ?
C23 C22 H22 120.2 . . ?
C21 C22 H22 120.2 . . ?
C22 C23 C24 121.2(8) . . ?
C22 C23 H23 119.4 . . ?
C24 C23 H23 119.4 . . ?
C19 C24 C23 119.2(8) . . ?
C19 C24 H24 120.4 . . ?
C23 C24 H24 120.4 . . ?
C26 C25 S2 121.3(5) . . ?
C26 C25 S3 120.8(5) . . ?
S2 C25 S3 117.7(4) . . ?
C25 C26 N1 121.7(6) . . ?
C25 C26 H26 119.1 . . ?
N1 C26 H26 119.1 . . ?
N1 C27 C1 123.7(6) . . ?
N1 C27 C7 118.9(6) . . ?
C1 C27 C7 117.4(6) . . ?
O5 C28 Re1 176.8(6) . . ?
O6 C29 Re1 178.2(7) . . ?
O4 C30 Re1 178.6(7) . . ?
F2 C31 F1 109.0(7) . . ?
F2 C31 F3 107.5(7) . . ?
F1 C31 F3 106.9(6) . . ?
F2 C31 S1 112.0(5) . . ?
F1 C31 S1 111.2(6) . . ?
F3 C31 S1 110.0(5) . . ?
Cl2B C32 Cl1B 119.6(11) . . ?
Cl1B C32 Cl2A 111.8(9) . . ?
Cl2B C32 Cl1A 114.9(9) . . ?
Cl2A C32 Cl1A 107.4(7) . . ?
Cl2B C32 H32A 122.7 . . ?
Cl1B C32 H32A 106.7 . . ?
Cl2A C32 H32A 110.2 . . ?
Cl1A C32 H32A 110.2 . . ?
Cl2B C32 H32B 87.2 . . ?
Cl1B C32 H32B 109.2 . . ?
Cl2A C32 H32B 110.2 . . ?
Cl1A C32 H32B 110.2 . . ?
H32A C32 H32B 108.5 . . ?
Cl4 C33 Cl3 109.6(9) . . ?
Cl4 C33 H33A 109.7 . . ?
Cl3 C33 H33A 109.7 . . ?
Cl4 C33 H33B 109.7 . . ?
Cl3 C33 H33B 109.7 . . ?
H33A C33 H33B 108.2 . . ?
C27 N1 C26 116.5(5) . . ?
C27 N1 Re1 125.1(4) . . ?
C26 N1 Re1 115.8(4) . . ?
S1 O3 Re1 135.6(3) . . ?
C29 Re1 C30 88.3(3) . . ?
C29 Re1 C28 87.7(3) . . ?
C30 Re1 C28 86.5(3) . . ?
C29 Re1 O3 174.6(2) . . ?
C30 Re1 O3 95.9(2) . . ?
C28 Re1 O3 95.9(3) . . ?
C29 Re1 N1 100.8(3) . . ?
C30 Re1 N1 169.6(2) . . ?
C28 Re1 N1 98.8(2) . . ?
O3 Re1 N1 74.69(19) . . ?
C29 Re1 S3 96.9(2) . . ?
C30 Re1 S3 94.1(2) . . ?
C28 Re1 S3 175.4(2) . . ?
O3 Re1 S3 79.48(14) . . ?
N1 Re1 S3 79.90(14) . . ?
O2 S1 O1 118.1(4) . . ?
O2 S1 O3 114.7(3) . . ?
O1 S1 O3 111.8(3) . . ?
O2 S1 C31 104.7(4) . . ?
O1 S1 C31 104.0(4) . . ?
O3 S1 C31 101.1(3) . . ?
C25 S2 C19 101.9(3) . . ?
C13 S3 C25 99.8(3) . . ?
C13 S3 Re1 113.8(3) . . ?
C25 S3 Re1 99.0(2) . . ?

loop_
_geom_bond_atom_site_label_1
_geom_bond_atom_site_label_2
_geom_bond_distance
_geom_bond_site_symmetry_2
_geom_bond_publ_flag
C1 C2 1.402(9) . ?
C1 C6 1.403(9) . ?
C1 C27 1.468(9) . ?
C2 C3 1.373(10) . ?
C2 H2 0.9500 . ?
C3 C4 1.403(12) . ?
C3 H3 0.9500 . ?
C4 C5 1.375(12) . ?
C4 H4 0.9500 . ?
C5 C6 1.402(11) . ?
C5 H5 0.9500 . ?
C6 H6 0.9500 . ?
C7 C8 1.397(10) . ?
C7 C12 1.405(10) . ?
C7 C27 1.478(9) . ?
C8 C9 1.392(10) . ?
C8 H8 0.9500 . ?
C9 C10 1.360(13) . ?
C9 H9 0.9500 . ?
C10 C11 1.401(13) . ?
C10 H10 0.9500 . ?
C11 C12 1.396(10) . ?
C11 H11 0.9500 . ?
C12 H12 0.9500 . ?
C13 C14 1.390(10) . ?
C13 C18 1.409(10) . ?
C13 S3 1.767(8) . ?
C14 C15 1.389(11) . ?
C14 H14 0.9500 . ?
C15 C16 1.371(13) . ?
C15 H15 0.9500 . ?
C16 C17 1.368(14) . ?
C16 H16 0.9500 . ?
C17 C18 1.377(12) . ?
C17 H17 0.9500 . ?
C18 H18 0.9500 . ?
C19 C24 1.388(10) . ?
C19 C20 1.402(11) . ?
C19 S2 1.769(8) . ?
C20 C21 1.389(11) . ?
C20 H20 0.9500 . ?
C21 C22 1.391(12) . ?
C21 H21 0.9500 . ?
C22 C23 1.383(13) . ?
C22 H22 0.9500 . ?
C23 C24 1.389(12) . ?
C23 H23 0.9500 . ?
C24 H24 0.9500 . ?
C25 C26 1.340(9) . ?
C25 S2 1.750(7) . ?
C25 S3 1.776(7) . ?
C26 N1 1.421(8) . ?
C26 H26 0.9500 . ?
C27 N1 1.332(8) . ?
C28 O5 1.150(8) . ?
C28 Re1 1.930(7) . ?
C29 O6 1.149(9) . ?
C29 Re1 1.903(8) . ?
C30 O4 1.141(8) . ?
C30 Re1 1.922(6) . ?
C31 F2 1.313(9) . ?
C31 F1 1.321(8) . ?
C31 F3 1.348(9) . ?
C31 S1 1.817(8) . ?
C32 Cl2B 1.665(17) . ?
C32 Cl1B 1.69(2) . ?
C32 Cl2A 1.768(14) . ?
C32 Cl1A 1.774(13) . ?
C32 H32A 0.9900 . ?
C32 H32B 0.9900 . ?
C33 Cl4 1.743(15) . ?
C33 Cl3 1.761(16) . ?
C33 H33A 0.9900 . ?
C33 H33B 0.9900 . ?
N1 Re1 2.230(5) . ?
O1 S1 1.430(6) . ?
O2 S1 1.427(6) . ?
O3 S1 1.475(5) . ?
O3 Re1 2.200(5) . ?
Re1 S3 2.4634(17) . ?
